data_4345839
loop_
_publ_author_name
'Lin, Che-Jen'
'Liu, Yi-Hung'
'Peng, Shie-Ming'
'Shinmyozu, Teruo'
'Yang, Jye-Shane'

_publ_section_title
;
 Excimer-Monomer Photoluminescence Mechanochromism and Vapochromism of
 Pentiptycene-Containing Cyclometalated Platinum(II) Complexes.
;
_journal_issue 9
_journal_name_full 'Inorganic chemistry'
_journal_page_first 4978
_journal_page_last 4989
_journal_paper_doi 10.1021/acs.inorgchem.7b00009
_journal_volume 56
_journal_year 2017
_chemical_formula_sum 'C63.5 H47 Cl N2 O Pt'
_chemical_formula_weight 1084.57
_chemical_name_systematic
; 
 ? 
;
_space_group_IT_number 14
_symmetry_cell_setting monoclinic
_symmetry_space_group_name_Hall '-P 2ybc'
_symmetry_space_group_name_H-M 'P 1 21/c 1'
_atom_sites_solution_hydrogens geom
_atom_sites_solution_primary direct
_atom_sites_solution_secondary difmap
_audit_creation_method SHELXL-97
_cell_angle_alpha 90.00
_cell_angle_beta 102.336(2)
_cell_angle_gamma 90.00
_cell_formula_units_Z 4
_cell_length_a 11.8502(2)
_cell_length_b 43.2173(5)
_cell_length_c 9.4051(2)
_cell_measurement_reflns_used 9702
_cell_measurement_temperature 150(2)
_cell_measurement_theta_max 27.7550
_cell_measurement_theta_min 3.3240
_cell_volume 4705.46(14)
_computing_cell_refinement 'CrysAlisPro 1.171.38.41 (Rigaku OD, 2015)'
_computing_data_collection 'CrysAlisPro 1.171.38.41 (Rigaku OD, 2015)'
_computing_data_reduction 'CrysAlisPro 1.171.38.41 (Rigaku OD, 2015)'
_computing_molecular_graphics SHELXTL
_computing_publication_material SHELXTL
_computing_structure_refinement 'SHELXL-97 (Sheldrick, 1997)'
_computing_structure_solution 'SHELXS-97 (Sheldrick, 1990)'
_diffrn_ambient_temperature 150(2)
_diffrn_detector_area_resol_mean 10.2496
_diffrn_measured_fraction_theta_full 0.998
_diffrn_measured_fraction_theta_max 0.998
_diffrn_measurement_device_type 'Xcalibur, Atlas, Gemini'
_diffrn_radiation_monochromator graphite
_diffrn_radiation_source 'fine-focus sealed tube'
_diffrn_radiation_type MoK\a
_diffrn_radiation_wavelength 0.71073
_diffrn_reflns_av_R_equivalents 0.0214
_diffrn_reflns_av_sigmaI/netI 0.0319
_diffrn_reflns_limit_h_max 14
_diffrn_reflns_limit_h_min -13
_diffrn_reflns_limit_k_max 45
_diffrn_reflns_limit_k_min -51
_diffrn_reflns_limit_l_max 4
_diffrn_reflns_limit_l_min -11
_diffrn_reflns_number 17530
_diffrn_reflns_theta_full 25.00
_diffrn_reflns_theta_max 25.00
_diffrn_reflns_theta_min 2.89
_exptl_absorpt_coefficient_mu 3.087
_exptl_absorpt_correction_T_max 1.00000
_exptl_absorpt_correction_T_min 0.88839
_exptl_absorpt_correction_type multi-scan
_exptl_absorpt_process_details
; 
CrysAlisPro 1.171.38.41 (Rigaku Oxford Diffraction, 2015) 
Empirical absorption correction using spherical harmonics, 
 implemented in SCALE3 ABSPACK scaling algorithm. 
;
_exptl_crystal_colour yellow
_exptl_crystal_density_diffrn 1.531
_exptl_crystal_density_method 'not measured'
_exptl_crystal_description plate
_exptl_crystal_F_000 2180
_exptl_crystal_size_max 0.20
_exptl_crystal_size_mid 0.15
_exptl_crystal_size_min 0.10
_refine_diff_density_max 1.933
_refine_diff_density_min -1.044
_refine_diff_density_rms 0.119
_refine_ls_extinction_method none
_refine_ls_goodness_of_fit_ref 1.183
_refine_ls_hydrogen_treatment mixed
_refine_ls_matrix_type full
_refine_ls_number_parameters 606
_refine_ls_number_reflns 8254
_refine_ls_number_restraints 31
_refine_ls_restrained_S_all 1.185
_refine_ls_R_factor_all 0.0580
_refine_ls_R_factor_gt 0.0469
_refine_ls_shift/su_max 0.019
_refine_ls_shift/su_mean 0.001
_refine_ls_structure_factor_coef Fsqd
_refine_ls_weighting_details 'calc w=1/[\s^2^(Fo^2^)+(0.1000P)^2^+0.0000P] where P=(Fo^2^+2Fc^2^)/3'
_refine_ls_weighting_scheme calc
_refine_ls_wR_factor_gt 0.1498
_refine_ls_wR_factor_ref 0.1601
_reflns_number_gt 6875
_reflns_number_total 8254
_reflns_threshold_expression >2sigma(I)
_cod_data_source_file ic7b00009_si_002.cif
_cod_data_source_block ic18038
_cod_depositor_comments
;
The following automatic conversions were performed:

'_symmetry_cell_setting' value 'Monoclinic' changed to 'monoclinic'
according to
/home/data/users/saulius/crontab/automatic-downloads/current/ACS/lib/dictionaries/cif_core.dic
dictionary named 'cif_core.dic' version 2.4.2 from 2011-04-26.

Automatic conversion script
Id: cif_fix_values 4973 2017-02-22 13:04:09Z antanas 
;
_cod_original_sg_symbol_H-M P2(1)/c
_cod_original_formula_sum 'C63.50 H47 Cl N2 O Pt'
_cod_database_code 4345839

loop_
_symmetry_equiv_pos_as_xyz
'x, y, z'
'-x, y+1/2, -z+1/2'
'-x, -y, -z'
'x, -y-1/2, z-1/2'

loop_
_atom_site_label
_atom_site_type_symbol
_atom_site_fract_x
_atom_site_fract_y
_atom_site_fract_z
_atom_site_U_iso_or_equiv
_atom_site_adp_type
_atom_site_occupancy
_atom_site_symmetry_multiplicity
_atom_site_calc_flag
_atom_site_refinement_flags
Pt1 Pt 0.68455(2) 1.034703(5) 1.10518(3) 0.05116(14) Uani 1 1 d .
Cl1 Cl 0.63761(16) 1.08591(4) 1.1684(2) 0.0749(6) Uani 1 1 d .
O1 O 0.7444(3) 0.77027(7) 0.4942(3) 0.0273(7) Uani 1 1 d .
N1 N 0.8069(4) 1.04451(11) 0.9934(6) 0.0543(14) Uani 1 1 d .
N2 N 0.5715(4) 1.01063(11) 1.1963(5) 0.0507(13) Uani 1 1 d .
C1 C 0.7141(5) 0.99378(13) 1.0460(6) 0.0430(13) Uani 1 1 d .
C2 C 0.7936(5) 0.99030(13) 0.9543(7) 0.0456(14) Uani 1 1 d .
C3 C 0.8067(5) 0.96085(14) 0.8994(6) 0.0424(15) Uani 1 1 d .
H3A H 0.8611 0.9575 0.8400 0.051 Uiso 1 1 calc R
C4 C 0.7390(5) 0.93597(12) 0.9324(6) 0.0396(12) Uani 1 1 d .
C5 C 0.6594(5) 0.94050(12) 1.0215(6) 0.0389(12) Uani 1 1 d .
H5A H 0.6135 0.9237 1.0418 0.047 Uiso 1 1 calc R
C6 C 0.6480(6) 0.96957(13) 1.0801(7) 0.0443(14) Uani 1 1 d .
C7 C 0.8480(5) 1.01911(14) 0.9268(7) 0.0483(15) Uani 1 1 d .
C8 C 0.9288(6) 1.02319(16) 0.8431(8) 0.0603(18) Uani 1 1 d .
H8A H 0.9552 1.0059 0.7973 0.072 Uiso 1 1 calc R
C9 C 0.9725(7) 1.05271(16) 0.8249(10) 0.073(2) Uani 1 1 d .
H9A H 1.0279 1.0558 0.7666 0.088 Uiso 1 1 calc R
C10 C 0.9327(7) 1.07706(16) 0.8941(9) 0.073(2) Uani 1 1 d .
H10A H 0.9620 1.0973 0.8852 0.087 Uiso 1 1 calc R
C11 C 0.8522(6) 1.07267(14) 0.9750(8) 0.0614(19) Uani 1 1 d .
H11A H 0.8263 1.0901 1.0208 0.074 Uiso 1 1 calc R
C12 C 0.5674(5) 0.97975(14) 1.1699(6) 0.0460(14) Uani 1 1 d .
C13 C 0.4925(6) 0.96058(16) 1.2238(8) 0.0546(17) Uani 1 1 d .
H13A H 0.4906 0.9390 1.2034 0.066 Uiso 1 1 calc R
C14 C 0.4194(7) 0.97320(18) 1.3089(8) 0.0629(18) Uani 1 1 d .
H14A H 0.3688 0.9603 1.3484 0.076 Uiso 1 1 calc R
C15 C 0.4231(7) 1.00481(19) 1.3335(7) 0.067(2) Uani 1 1 d .
H15A H 0.3742 1.0140 1.3896 0.080 Uiso 1 1 calc R
C16 C 0.4990(6) 1.02314(18) 1.2753(8) 0.061(2) Uani 1 1 d .
H16A H 0.5002 1.0449 1.2913 0.073 Uiso 1 1 calc R
C17 C 0.7461(4) 0.90625(12) 0.8669(6) 0.0343(11) Uani 1 1 d .
C18 C 0.7476(4) 0.88191(11) 0.8078(5) 0.0261(10) Uani 1 1 d .
C19 C 0.7468(4) 0.85340(10) 0.7300(5) 0.0236(9) Uani 1 1 d .
C20 C 0.8495(4) 0.83770(10) 0.7225(5) 0.0215(9) Uani 1 1 d .
C21 C 0.8482(4) 0.81073(10) 0.6446(5) 0.0230(9) Uani 1 1 d .
C22 C 0.7450(4) 0.79750(10) 0.5712(5) 0.0220(9) Uani 1 1 d .
C23 C 0.6424(4) 0.81265(11) 0.5766(5) 0.0231(9) Uani 1 1 d .
C24 C 0.6426(3) 0.83982(10) 0.6564(5) 0.0220(9) Uani 1 1 d .
C25 C 0.9681(4) 0.79748(11) 0.6506(5) 0.0245(10) Uani 1 1 d .
H25A H 0.9666 0.7779 0.5939 0.029 Uiso 1 1 calc R
C26 C 1.0229(3) 0.79347(10) 0.8110(5) 0.0224(9) Uani 1 1 d .
C27 C 1.0677(4) 0.76692(12) 0.8783(5) 0.0282(10) Uani 1 1 d .
H27A H 1.0629 0.7480 0.8256 0.034 Uiso 1 1 calc R
C28 C 1.1213(4) 0.76783(12) 1.0270(5) 0.0297(11) Uani 1 1 d .
H28A H 1.1533 0.7495 1.0751 0.036 Uiso 1 1 calc R
C29 C 1.1275(4) 0.79537(12) 1.1034(5) 0.0291(10) Uani 1 1 d .
H29A H 1.1655 0.7959 1.2031 0.035 Uiso 1 1 calc R
C30 C 1.0793(4) 0.82190(12) 1.0366(5) 0.0289(10) Uani 1 1 d .
H30A H 1.0822 0.8406 1.0906 0.035 Uiso 1 1 calc R
C31 C 1.0260(4) 0.82139(11) 0.8888(5) 0.0243(10) Uani 1 1 d .
C32 C 0.9714(4) 0.84837(11) 0.7956(5) 0.0234(9) Uani 1 1 d .
H32A H 0.9721 0.8680 0.8519 0.028 Uiso 1 1 calc R
C33 C 1.0387(4) 0.85072(11) 0.6742(5) 0.0255(10) Uani 1 1 d .
C34 C 1.0982(4) 0.87594(12) 0.6432(5) 0.0328(11) Uani 1 1 d .
H34A H 1.0988 0.8946 0.6968 0.039 Uiso 1 1 calc R
C35 C 1.1583(4) 0.87381(14) 0.5309(6) 0.0417(13) Uani 1 1 d .
H35A H 1.1999 0.8912 0.5075 0.050 Uiso 1 1 calc R
C36 C 1.1577(4) 0.84651(14) 0.4535(6) 0.0381(12) Uani 1 1 d .
H36A H 1.1995 0.8453 0.3780 0.046 Uiso 1 1 calc R
C37 C 1.0973(4) 0.82116(12) 0.4846(5) 0.0307(11) Uani 1 1 d .
H37A H 1.0965 0.8025 0.4307 0.037 Uiso 1 1 calc R
C38 C 1.0373(4) 0.82322(11) 0.5965(5) 0.0263(10) Uani 1 1 d .
C39 C 0.5214(4) 0.80168(12) 0.5006(5) 0.0262(10) Uani 1 1 d .
H39A H 0.5220 0.7822 0.4433 0.031 Uiso 1 1 calc R
C40 C 0.4561(4) 0.79855(11) 0.6254(5) 0.0247(10) Uani 1 1 d .
C41 C 0.4037(4) 0.77243(11) 0.6621(5) 0.0290(10) Uani 1 1 d .
H41A H 0.4053 0.7538 0.6091 0.035 Uiso 1 1 calc R
C42 C 0.3480(4) 0.77358(12) 0.7782(5) 0.0299(11) Uani 1 1 d .
H42A H 0.3121 0.7555 0.8052 0.036 Uiso 1 1 calc R
C43 C 0.3446(4) 0.80073(12) 0.8542(5) 0.0312(11) Uani 1 1 d .
H43A H 0.3058 0.8013 0.9328 0.037 Uiso 1 1 calc R
C44 C 0.3980(4) 0.82748(11) 0.8161(5) 0.0276(10) Uani 1 1 d .
H44A H 0.3957 0.8463 0.8674 0.033 Uiso 1 1 calc R
C45 C 0.4542(3) 0.82577(11) 0.7021(5) 0.0230(9) Uani 1 1 d .
C46 C 0.5210(4) 0.85252(10) 0.6495(5) 0.0239(9) Uani 1 1 d .
H46A H 0.5205 0.8720 0.7069 0.029 Uiso 1 1 calc R
C47 C 0.4668(4) 0.85645(11) 0.4888(5) 0.0266(10) Uani 1 1 d .
C48 C 0.4209(4) 0.88306(12) 0.4221(6) 0.0312(11) Uani 1 1 d .
H48A H 0.4212 0.9016 0.4764 0.037 Uiso 1 1 calc R
C49 C 0.3729(4) 0.88255(14) 0.2716(6) 0.0409(13) Uani 1 1 d .
H49A H 0.3408 0.9009 0.2242 0.049 Uiso 1 1 calc R
C50 C 0.3720(4) 0.85621(14) 0.1938(6) 0.0403(13) Uani 1 1 d .
H50A H 0.3393 0.8564 0.0924 0.048 Uiso 1 1 calc R
C51 C 0.4186(4) 0.82866(13) 0.2600(5) 0.0348(12) Uani 1 1 d .
H51A H 0.4172 0.8102 0.2047 0.042 Uiso 1 1 calc R
C52 C 0.4670(4) 0.82893(11) 0.4092(5) 0.0266(10) Uani 1 1 d .
C53 C 0.7321(5) 0.74309(13) 0.5825(6) 0.0434(13) Uani 1 1 d .
H53A H 0.6638 0.7454 0.6266 0.052 Uiso 1 1 calc R
H53B H 0.8014 0.7406 0.6617 0.052 Uiso 1 1 calc R
C54 C 0.7179(8) 0.71576(15) 0.4850(8) 0.075(2) Uani 1 1 d .
H54A H 0.7867 0.7134 0.4420 0.090 Uiso 1 1 calc R
H54B H 0.6494 0.7185 0.4048 0.090 Uiso 1 1 calc R
C55 C 0.7021(8) 0.6855(2) 0.5779(10) 0.087(3) Uani 1 1 d .
H55A H 0.6399 0.6893 0.6313 0.104 Uiso 1 1 calc R
H55B H 0.6782 0.6679 0.5108 0.104 Uiso 1 1 calc R
C56 C 0.8120(10) 0.6771(3) 0.6853(11) 0.112(4) Uani 1 1 d .
H56A H 0.8766 0.6855 0.6455 0.135 Uiso 1 1 calc R
H56B H 0.8113 0.6888 0.7754 0.135 Uiso 1 1 calc R
C57 C 0.8438(10) 0.6450(3) 0.7307(13) 0.115(3) Uani 1 1 d U
H57A H 0.8482 0.6321 0.6448 0.138 Uiso 1 1 calc R
H57B H 0.9202 0.6446 0.7986 0.138 Uiso 1 1 calc R
C58 C 0.7573(9) 0.6332(2) 0.8004(12) 0.105(3) Uani 1 1 d U
H58A H 0.6826 0.6316 0.7297 0.126 Uiso 1 1 calc R
H58B H 0.7473 0.6473 0.8800 0.126 Uiso 1 1 calc R
C59 C 0.7995(9) 0.5989(3) 0.8660(12) 0.102(3) Uani 1 1 d U
H59A H 0.8095 0.5851 0.7856 0.122 Uiso 1 1 calc R
H59B H 0.8750 0.6007 0.9349 0.122 Uiso 1 1 calc R
C60 C 0.7142(9) 0.5851(3) 0.9419(13) 0.114(3) Uani 1 1 d U
H60A H 0.7419 0.5648 0.9812 0.170 Uiso 1 1 calc R
H60B H 0.6400 0.5826 0.8730 0.170 Uiso 1 1 calc R
H60C H 0.7042 0.5987 1.0216 0.170 Uiso 1 1 calc R
C61 C 0.879(3) 0.0367(5) 0.441(3) 0.225(10) Uiso 1 1 d .
C62 C 0.846(2) 0.0011(6) 0.447(3) 0.115(7) Uiso 0.50 1 d P
C63 C 0.9191(18) -0.0188(5) 0.494(2) 0.184(6) Uiso 1 1 d .
C64 C 1.0521(18) -0.0130(5) 0.521(2) 0.096(6) Uiso 0.50 1 d P
C65 C 1.006(2) 0.0416(5) 0.435(3) 0.102(6) Uiso 0.50 1 d P

loop_
_atom_site_aniso_label
_atom_site_aniso_U_11
_atom_site_aniso_U_22
_atom_site_aniso_U_33
_atom_site_aniso_U_23
_atom_site_aniso_U_13
_atom_site_aniso_U_12
Pt1 0.0596(2) 0.02492(18) 0.0587(2) -0.01388(9) -0.01030(14) 0.00899(9)
Cl1 0.0661(11) 0.0314(9) 0.1148(15) -0.0302(9) -0.0082(10) 0.0110(7)
O1 0.0312(17) 0.0211(17) 0.0301(17) -0.0075(14) 0.0074(14) -0.0002(13)
N1 0.058(3) 0.017(2) 0.072(4) -0.009(2) -0.024(3) -0.001(2)
N2 0.067(3) 0.032(3) 0.045(3) -0.012(2) -0.007(2) 0.020(2)
C1 0.048(3) 0.027(3) 0.048(3) -0.006(3) -0.003(3) 0.003(2)
C2 0.052(3) 0.020(3) 0.058(3) -0.006(3) -0.005(3) -0.002(2)
C3 0.044(3) 0.028(3) 0.051(4) -0.011(2) 0.001(3) 0.001(2)
C4 0.042(3) 0.023(3) 0.048(3) -0.006(2) -0.002(2) 0.004(2)
C5 0.043(3) 0.028(3) 0.042(3) -0.012(2) 0.002(2) 0.003(2)
C6 0.051(3) 0.030(3) 0.047(3) -0.006(3) -0.001(3) 0.008(3)
C7 0.047(3) 0.031(3) 0.059(4) -0.010(3) -0.007(3) -0.004(3)
C8 0.063(4) 0.029(3) 0.082(5) -0.005(3) -0.001(4) -0.005(3)
C9 0.067(5) 0.043(4) 0.102(6) 0.013(4) 0.002(4) -0.015(3)
C10 0.071(5) 0.033(4) 0.098(6) 0.000(4) -0.019(4) -0.009(3)
C11 0.072(5) 0.025(3) 0.074(5) -0.006(3) -0.015(4) -0.003(3)
C12 0.059(4) 0.033(3) 0.043(3) -0.001(3) 0.003(3) 0.018(3)
C13 0.062(4) 0.049(4) 0.054(4) -0.010(3) 0.014(3) 0.013(3)
C14 0.079(5) 0.060(4) 0.051(4) 0.000(4) 0.017(4) 0.018(4)
C15 0.077(5) 0.070(5) 0.049(4) -0.007(4) 0.006(4) 0.033(4)
C16 0.065(5) 0.056(4) 0.053(4) -0.017(4) -0.007(3) 0.032(4)
C17 0.026(3) 0.027(3) 0.047(3) -0.004(2) 0.002(2) 0.000(2)
C18 0.021(2) 0.020(2) 0.038(3) 0.001(2) 0.0073(19) 0.0017(18)
C19 0.027(2) 0.019(2) 0.026(2) -0.0028(19) 0.0080(18) -0.0036(18)
C20 0.020(2) 0.022(2) 0.023(2) 0.0003(19) 0.0057(17) -0.0027(17)
C21 0.024(2) 0.022(2) 0.026(2) 0.0023(19) 0.0102(18) 0.0008(18)
C22 0.026(2) 0.017(2) 0.026(2) -0.0035(18) 0.0110(18) -0.0012(17)
C23 0.018(2) 0.024(2) 0.027(2) -0.002(2) 0.0053(18) -0.0034(18)
C24 0.017(2) 0.022(2) 0.028(2) 0.0003(19) 0.0071(18) -0.0005(17)
C25 0.022(2) 0.023(2) 0.030(2) -0.001(2) 0.0092(19) 0.0011(18)
C26 0.018(2) 0.024(2) 0.027(2) -0.0029(19) 0.0079(18) -0.0015(17)
C27 0.023(2) 0.027(3) 0.036(3) -0.002(2) 0.012(2) -0.0012(19)
C28 0.025(2) 0.035(3) 0.030(2) 0.007(2) 0.0091(19) -0.001(2)
C29 0.027(2) 0.036(3) 0.026(2) 0.001(2) 0.0087(19) -0.002(2)
C30 0.027(2) 0.035(3) 0.026(2) -0.006(2) 0.0093(19) -0.006(2)
C31 0.019(2) 0.025(2) 0.031(2) -0.001(2) 0.0098(18) -0.0042(18)
C32 0.019(2) 0.024(2) 0.027(2) -0.003(2) 0.0041(18) -0.0013(18)
C33 0.020(2) 0.029(3) 0.027(2) 0.001(2) 0.0037(18) 0.0010(19)
C34 0.025(2) 0.035(3) 0.039(3) -0.007(2) 0.009(2) -0.007(2)
C35 0.030(3) 0.048(3) 0.049(3) -0.002(3) 0.012(2) -0.013(2)
C36 0.029(3) 0.054(4) 0.035(3) -0.003(3) 0.014(2) -0.007(2)
C37 0.031(3) 0.034(3) 0.028(2) 0.000(2) 0.009(2) 0.001(2)
C38 0.017(2) 0.034(3) 0.027(2) 0.000(2) 0.0019(18) 0.0021(19)
C39 0.022(2) 0.030(3) 0.027(2) -0.006(2) 0.0068(18) -0.0027(19)
C40 0.020(2) 0.030(3) 0.024(2) 0.002(2) 0.0035(18) -0.0019(18)
C41 0.027(2) 0.025(3) 0.034(2) -0.004(2) 0.004(2) -0.0019(19)
C42 0.025(2) 0.029(3) 0.035(3) 0.005(2) 0.006(2) -0.0049(19)
C43 0.024(2) 0.041(3) 0.030(2) 0.006(2) 0.010(2) 0.000(2)
C44 0.025(2) 0.024(2) 0.034(2) -0.005(2) 0.0082(19) -0.0005(19)
C45 0.016(2) 0.025(2) 0.029(2) 0.002(2) 0.0049(17) -0.0022(17)
C46 0.023(2) 0.019(2) 0.031(2) -0.0020(19) 0.0095(18) 0.0011(18)
C47 0.020(2) 0.029(3) 0.032(2) 0.002(2) 0.0090(19) -0.0006(19)
C48 0.022(2) 0.031(3) 0.040(3) 0.005(2) 0.007(2) -0.001(2)
C49 0.032(3) 0.042(3) 0.050(3) 0.014(3) 0.012(2) 0.005(2)
C50 0.030(3) 0.060(4) 0.031(3) 0.008(3) 0.006(2) -0.005(3)
C51 0.027(3) 0.045(3) 0.033(3) -0.002(2) 0.008(2) -0.003(2)
C52 0.019(2) 0.032(3) 0.029(2) 0.000(2) 0.0078(18) -0.0040(19)
C53 0.060(4) 0.026(3) 0.046(3) -0.002(2) 0.016(3) -0.005(3)
C54 0.129(7) 0.029(3) 0.069(4) -0.010(3) 0.027(5) -0.005(4)
C55 0.119(8) 0.044(5) 0.100(6) -0.010(4) 0.031(6) -0.006(4)
C56 0.145(10) 0.105(8) 0.092(7) 0.008(6) 0.038(7) 0.058(7)
C57 0.105(6) 0.115(6) 0.124(6) -0.038(6) 0.020(5) 0.017(5)
C58 0.108(6) 0.091(5) 0.121(6) -0.057(5) 0.035(5) 0.000(5)
C59 0.098(6) 0.095(6) 0.106(6) -0.032(5) 0.009(5) 0.013(5)
C60 0.089(6) 0.101(7) 0.135(8) -0.057(6) -0.010(6) 0.020(5)

loop_
_atom_type_symbol
_atom_type_description
_atom_type_scat_dispersion_real
_atom_type_scat_dispersion_imag
_atom_type_scat_source
C C 0.0033 0.0016 'International Tables Vol C Tables 4.2.6.8 and 6.1.1.4'
H H 0.0000 0.0000 'International Tables Vol C Tables 4.2.6.8 and 6.1.1.4'
N N 0.0061 0.0033 'International Tables Vol C Tables 4.2.6.8 and 6.1.1.4'
O O 0.0106 0.0060 'International Tables Vol C Tables 4.2.6.8 and 6.1.1.4'
Cl Cl 0.1484 0.1585 'International Tables Vol C Tables 4.2.6.8 and 6.1.1.4'
Pt Pt -1.7033 8.3905 'International Tables Vol C Tables 4.2.6.8 and 6.1.1.4'

loop_
_geom_angle_atom_site_label_1
_geom_angle_atom_site_label_2
_geom_angle_atom_site_label_3
_geom_angle
_geom_angle_site_symmetry_1
_geom_angle_site_symmetry_3
C1 Pt1 N1 81.1(2) . .
C1 Pt1 N2 80.0(2) . .
N1 Pt1 N2 161.11(19) . .
C1 Pt1 Cl1 176.66(17) . .
N1 Pt1 Cl1 99.62(15) . .
N2 Pt1 Cl1 99.23(14) . .
C22 O1 C53 112.1(3) . .
C11 N1 C7 117.4(6) . .
C11 N1 Pt1 127.3(5) . .
C7 N1 Pt1 115.3(4) . .
C12 N2 C16 119.2(6) . .
C12 N2 Pt1 115.4(4) . .
C16 N2 Pt1 125.3(5) . .
C6 C1 C2 123.0(5) . .
C6 C1 Pt1 119.0(4) . .
C2 C1 Pt1 117.6(4) . .
C3 C2 C1 117.7(5) . .
C3 C2 C7 128.9(6) . .
C1 C2 C7 113.4(5) . .
C2 C3 C4 119.9(5) . .
C5 C4 C3 120.7(5) . .
C5 C4 C17 119.3(5) . .
C3 C4 C17 119.9(5) . .
C6 C5 C4 119.9(5) . .
C1 C6 C5 118.9(6) . .
C1 C6 C12 112.1(5) . .
C5 C6 C12 128.9(6) . .
C8 C7 N1 120.4(6) . .
C8 C7 C2 127.1(6) . .
N1 C7 C2 112.4(6) . .
C7 C8 C9 120.5(7) . .
C10 C9 C8 117.8(8) . .
C11 C10 C9 120.9(7) . .
C10 C11 N1 122.9(7) . .
N2 C12 C13 121.5(6) . .
N2 C12 C6 113.4(6) . .
C13 C12 C6 125.2(5) . .
C12 C13 C14 119.7(6) . .
C15 C14 C13 118.4(8) . .
C14 C15 C16 119.7(7) . .
N2 C16 C15 121.5(7) . .
C18 C17 C4 177.0(5) . .
C17 C18 C19 177.1(5) . .
C24 C19 C20 116.8(4) . .
C24 C19 C18 121.3(4) . .
C20 C19 C18 121.9(4) . .
C21 C20 C19 121.6(4) . .
C21 C20 C32 113.3(4) . .
C19 C20 C32 125.1(4) . .
C20 C21 C22 121.4(4) . .
C20 C21 C25 113.3(4) . .
C22 C21 C25 125.3(4) . .
O1 C22 C23 120.9(4) . .
O1 C22 C21 121.1(4) . .
C23 C22 C21 118.1(4) . .
C22 C23 C24 121.0(4) . .
C22 C23 C39 125.0(4) . .
C24 C23 C39 113.9(4) . .
C23 C24 C19 121.1(4) . .
C23 C24 C46 112.7(4) . .
C19 C24 C46 126.2(4) . .
C26 C25 C21 106.1(3) . .
C26 C25 C38 105.5(4) . .
C21 C25 C38 106.0(4) . .
C27 C26 C31 121.1(4) . .
C27 C26 C25 126.8(4) . .
C31 C26 C25 112.1(4) . .
C26 C27 C28 119.1(5) . .
C29 C28 C27 120.2(5) . .
C30 C29 C28 120.7(4) . .
C29 C30 C31 119.8(4) . .
C30 C31 C26 119.1(4) . .
C30 C31 C32 127.4(4) . .
C26 C31 C32 113.4(4) . .
C31 C32 C33 104.8(3) . .
C31 C32 C20 105.8(4) . .
C33 C32 C20 106.1(3) . .
C34 C33 C38 121.2(4) . .
C34 C33 C32 126.1(4) . .
C38 C33 C32 112.6(4) . .
C33 C34 C35 118.7(5) . .
C36 C35 C34 120.4(5) . .
C37 C36 C35 120.8(4) . .
C36 C37 C38 118.9(5) . .
C37 C38 C33 120.0(4) . .
C37 C38 C25 126.9(4) . .
C33 C38 C25 113.1(4) . .
C52 C39 C23 105.4(4) . .
C52 C39 C40 106.1(4) . .
C23 C39 C40 104.0(3) . .
C41 C40 C45 120.8(4) . .
C41 C40 C39 126.3(4) . .
C45 C40 C39 112.9(4) . .
C40 C41 C42 119.0(4) . .
C43 C42 C41 120.6(4) . .
C42 C43 C44 120.3(4) . .
C45 C44 C43 118.3(4) . .
C44 C45 C40 121.0(4) . .
C44 C45 C46 125.2(4) . .
C40 C45 C46 113.8(4) . .
C47 C46 C24 106.1(3) . .
C47 C46 C45 105.4(4) . .
C24 C46 C45 105.1(4) . .
C48 C47 C52 120.9(4) . .
C48 C47 C46 126.3(4) . .
C52 C47 C46 112.8(4) . .
C47 C48 C49 118.9(5) . .
C50 C49 C48 120.8(5) . .
C49 C50 C51 121.2(5) . .
C52 C51 C50 118.5(5) . .
C51 C52 C47 119.7(5) . .
C51 C52 C39 126.5(5) . .
C47 C52 C39 113.8(4) . .
O1 C53 C54 107.4(4) . .
C53 C54 C55 108.8(6) . .
C56 C55 C54 112.1(8) . .
C57 C56 C55 123.4(11) . .
C58 C57 C56 107.6(9) . .
C57 C58 C59 107.7(8) . .
C60 C59 C58 111.1(8) . .
C64 C61 C65 63.9(19) 3_756 .
C64 C61 C62 51.6(15) 3_756 .
C65 C61 C62 113(2) . .
C63 C62 C64 68.8(18) . 3_756
C63 C62 C61 122(2) . .
C64 C62 C61 52.8(17) 3_756 .
C62 C63 C65 171(2) . 3_756
C62 C63 C64 57.4(16) . 3_756
C65 C63 C64 126(2) 3_756 3_756
C62 C63 C64 124(2) . .
C65 C63 C64 61.2(16) 3_756 .
C64 C63 C64 66.9(18) 3_756 .
C62 C64 C61 76(2) 3_756 3_756
C62 C64 C63 53.7(15) 3_756 3_756
C61 C64 C63 129(2) 3_756 3_756
C62 C64 C65 136(2) 3_756 3_756
C61 C64 C65 65.0(17) 3_756 3_756
C63 C64 C65 161(2) 3_756 3_756
C62 C64 C63 165(2) 3_756 .
C61 C64 C63 118(2) 3_756 .
C63 C64 C63 113.1(18) 3_756 .
C65 C64 C63 54.1(14) 3_756 .
C62 C64 C64 114(2) 3_756 3_756
C61 C64 C64 170(3) 3_756 3_756
C63 C64 C64 60.4(16) 3_756 3_756
C65 C64 C64 105(2) 3_756 3_756
C63 C64 C64 52.7(14) . 3_756
C63 C65 C64 64.7(15) 3_756 3_756
C63 C65 C61 115(2) 3_756 .
C64 C65 C61 51.1(12) 3_756 .

loop_
_geom_bond_atom_site_label_1
_geom_bond_atom_site_label_2
_geom_bond_distance
_geom_bond_site_symmetry_2
Pt1 C1 1.909(6) .
Pt1 N1 2.009(6) .
Pt1 N2 2.026(6) .
Pt1 Cl1 2.3878(15) .
O1 C22 1.381(5) .
O1 C53 1.464(6) .
N1 C11 1.356(8) .
N1 C7 1.403(8) .
N2 C12 1.356(8) .
N2 C16 1.362(8) .
C1 C6 1.385(9) .
C1 C2 1.415(9) .
C2 C3 1.394(7) .
C2 C7 1.451(9) .
C3 C4 1.415(8) .
C4 C5 1.402(8) .
C4 C17 1.435(7) .
C5 C6 1.390(7) .
C6 C12 1.471(9) .
C7 C8 1.374(10) .
C8 C9 1.401(10) .
C9 C10 1.373(11) .
C10 C11 1.354(11) .
C12 C13 1.386(10) .
C13 C14 1.408(10) .
C14 C15 1.385(10) .
C15 C16 1.395(11) .
C17 C18 1.191(7) .
C18 C19 1.432(6) .
C19 C24 1.408(6) .
C19 C20 1.408(6) .
C20 C21 1.375(6) .
C20 C32 1.533(6) .
C21 C22 1.392(6) .
C21 C25 1.522(6) .
C22 C23 1.392(6) .
C23 C24 1.393(6) .
C23 C39 1.534(6) .
C24 C46 1.530(6) .
C25 C26 1.519(6) .
C25 C38 1.531(6) .
C26 C27 1.363(7) .
C26 C31 1.407(6) .
C27 C28 1.407(7) .
C28 C29 1.384(7) .
C29 C30 1.372(7) .
C30 C31 1.399(7) .
C31 C32 1.518(6) .
C32 C33 1.529(6) .
C33 C34 1.363(7) .
C33 C38 1.394(6) .
C34 C35 1.397(7) .
C35 C36 1.385(8) .
C36 C37 1.374(7) .
C37 C38 1.393(6) .
C39 C52 1.518(7) .
C39 C40 1.544(6) .
C40 C41 1.368(7) .
C40 C45 1.383(6) .
C41 C42 1.392(7) .
C42 C43 1.379(7) .
C43 C44 1.401(7) .
C44 C45 1.379(6) .
C45 C46 1.542(6) .
C46 C47 1.520(6) .
C47 C48 1.366(7) .
C47 C52 1.405(7) .
C48 C49 1.408(8) .
C49 C50 1.352(8) .
C50 C51 1.401(8) .
C51 C52 1.398(7) .
C53 C54 1.483(8) .
C54 C55 1.605(11) .
C55 C56 1.513(13) .
C56 C57 1.476(14) .
C57 C58 1.423(14) .
C58 C59 1.644(15) .
C59 C60 1.481(14) .
C61 C64 1.31(3) 3_756
C61 C65 1.53(3) .
C61 C62 1.60(3) .
C62 C63 1.23(3) .
C62 C64 1.29(3) 3_756
C63 C65 1.40(3) 3_756
C63 C64 1.43(3) 3_756
C63 C64 1.56(3) .
C64 C62 1.29(3) 3_756
C64 C61 1.31(3) 3_756
C64 C63 1.43(3) 3_756
C64 C65 1.51(3) 3_756
C64 C64 1.65(4) 3_756
C65 C63 1.40(3) 3_756
C65 C64 1.51(3) 3_756
